data_4312198
loop_
_publ_author_name
'David V. Partyka'
'R. H. Holm'

_publ_section_title
;
 Oxygen/Sulfur Substitution Reactions of Tetraoxometalates Effected by
 Electrophilic Carbon and Silicon Reagents
;
_journal_name_full 'Inorganic Chemistry'
_journal_page_first 8609
_journal_page_last 8616
_journal_paper_doi 10.1021/ic040097g
_journal_volume 43
_journal_year 2004
_chemical_formula_sum 'C8 H20 N O3 Re S'
_chemical_formula_weight 396.51
_chemical_name_systematic
;
 ?
;
_space_group_IT_number 14
_symmetry_cell_setting monoclinic
_symmetry_space_group_name_Hall '-P 2ybc'
_symmetry_space_group_name_H-M 'P 1 21/c 1'
_atom_sites_solution_hydrogens geom
_atom_sites_solution_primary direct
_atom_sites_solution_secondary difmap
_audit_creation_method SHELXL-97
_cell_angle_alpha 90.00
_cell_angle_beta 91.38(3)
_cell_angle_gamma 90.00
_cell_formula_units_Z 8
_cell_length_a 7.1330(14)
_cell_length_b 21.366(4)
_cell_length_c 16.628(3)
_cell_measurement_temperature 293(2)
_cell_volume 2533.4(8)
_computing_structure_refinement 'SHELXL-97 (Sheldrick, 1997)'
_computing_structure_solution 'SHELXS-97 (Sheldrick, 1990)'
_diffrn_ambient_temperature 293(2)
_diffrn_measured_fraction_theta_full 0.984
_diffrn_measured_fraction_theta_max 0.984
_diffrn_radiation_monochromator graphite
_diffrn_radiation_source 'fine-focus sealed tube'
_diffrn_radiation_type MoK\a
_diffrn_radiation_wavelength 0.71073
_diffrn_reflns_av_R_equivalents 0.0271
_diffrn_reflns_av_sigmaI/netI 0.0342
_diffrn_reflns_limit_h_max 9
_diffrn_reflns_limit_h_min -5
_diffrn_reflns_limit_k_max 24
_diffrn_reflns_limit_k_min -28
_diffrn_reflns_limit_l_max 21
_diffrn_reflns_limit_l_min -22
_diffrn_reflns_number 17047
_diffrn_reflns_theta_full 28.30
_diffrn_reflns_theta_max 28.30
_diffrn_reflns_theta_min 1.55
_exptl_absorpt_coefficient_mu 9.743
_exptl_crystal_density_diffrn 2.079
_exptl_crystal_density_method 'not measured'
_exptl_crystal_F_000 1520
_refine_diff_density_max 5.606
_refine_diff_density_min -11.499
_refine_diff_density_rms 0.340
_refine_ls_extinction_method none
_refine_ls_goodness_of_fit_ref 1.276
_refine_ls_hydrogen_treatment mixed
_refine_ls_matrix_type full
_refine_ls_number_parameters 276
_refine_ls_number_reflns 6210
_refine_ls_number_restraints 180
_refine_ls_restrained_S_all 1.258
_refine_ls_R_factor_all 0.1103
_refine_ls_R_factor_gt 0.0968
_refine_ls_shift/su_max 0.114
_refine_ls_shift/su_mean 0.014
_refine_ls_structure_factor_coef Fsqd
_refine_ls_weighting_details 'calc w=1/[\s^2^(Fo^2^)+(0.0000P)^2^+169.4513P] where P=(Fo^2^+2Fc^2^)/3'
_refine_ls_weighting_scheme calc
_refine_ls_wR_factor_gt 0.1864
_refine_ls_wR_factor_ref 0.1911
_reflns_number_gt 5192
_reflns_number_total 6210
_reflns_threshold_expression >2sigma(I)
_cod_data_source_file ic040097g_6.cif
_cod_data_source_block mono1a
_cod_original_cell_volume 2533.5(9)
_cod_database_code 4312198

loop_
_symmetry_equiv_pos_as_xyz
'x, y, z'
'-x, y+1/2, -z+1/2'
'-x, -y, -z'
'x, -y-1/2, z-1/2'

loop_
_atom_site_label
_atom_site_type_symbol
_atom_site_fract_x
_atom_site_fract_y
_atom_site_fract_z
_atom_site_U_iso_or_equiv
_atom_site_adp_type
_atom_site_occupancy
_atom_site_symmetry_multiplicity
_atom_site_calc_flag
_atom_site_refinement_flags
_atom_site_disorder_assembly
_atom_site_disorder_group
Re1 Re 1.00135(12) 0.50318(3) 0.24866(5) 0.02540(17) Uani 1 1 d . . .
Re2 Re 0.60123(10) 0.75116(3) 0.49589(4) 0.03022(19) Uani 1 1 d . . .
S1 S 0.7806(8) 0.5701(3) 0.2423(4) 0.0460(13) Uani 1 1 d . . .
S2 S 0.8386(8) 0.8124(3) 0.5059(4) 0.0459(13) Uani 1 1 d . . .
O1 O 1.213(2) 0.5383(7) 0.2452(10) 0.046(3) Uani 1 1 d . . .
O2 O 0.990(2) 0.4638(7) 0.3383(9) 0.043(4) Uani 1 1 d . . .
O3 O 0.976(2) 0.4490(7) 0.1696(9) 0.051(4) Uani 1 1 d . . .
O4 O 0.607(2) 0.7000(7) 0.5765(10) 0.044(4) Uani 1 1 d . . .
O5 O 0.399(2) 0.7965(7) 0.4964(10) 0.046(3) Uani 1 1 d . . .
O6 O 0.605(2) 0.7110(8) 0.4058(10) 0.051(4) Uani 1 1 d . . .
N1 N 0.1045(19) 0.7481(7) 0.7420(8) 0.026(2) Uani 1 1 d . . .
C1 C 0.163(3) 0.7467(10) 0.8336(12) 0.039(4) Uani 1 1 d U . .
H1A H 0.1016 0.7113 0.8584 0.047 Uiso 1 1 calc R . .
H1B H 0.2970 0.7397 0.8381 0.047 Uiso 1 1 calc R . .
C2 C 0.117(3) 0.8045(10) 0.8803(13) 0.041(3) Uani 1 1 d U . .
H2A H 0.1891 0.8391 0.8609 0.062 Uiso 1 1 calc R . .
H2B H 0.1466 0.7978 0.9363 0.062 Uiso 1 1 calc R . .
H2C H -0.0143 0.8137 0.8737 0.062 Uiso 1 1 calc R . .
C3 C 0.175(3) 0.8060(8) 0.7065(14) 0.038(4) Uani 1 1 d U . .
H3A H 0.1175 0.8410 0.7335 0.046 Uiso 1 1 calc R . .
H3B H 0.1341 0.8073 0.6506 0.046 Uiso 1 1 calc R . .
C4 C 0.386(3) 0.8155(9) 0.7101(14) 0.040(4) Uani 1 1 d U . .
H4A H 0.4472 0.7789 0.6900 0.060 Uiso 1 1 calc R . .
H4B H 0.4268 0.8228 0.7648 0.060 Uiso 1 1 calc R . .
H4C H 0.4184 0.8510 0.6778 0.060 Uiso 1 1 calc R . .
C5 C 0.177(3) 0.6901(8) 0.7050(13) 0.037(4) Uani 1 1 d U . .
H5A H 0.1262 0.6544 0.7333 0.045 Uiso 1 1 calc R . .
H5B H 0.3119 0.6891 0.7122 0.045 Uiso 1 1 calc R . .
C6 C 0.127(3) 0.6834(9) 0.6149(14) 0.040(4) Uani 1 1 d U . .
H6A H -0.0063 0.6800 0.6076 0.060 Uiso 1 1 calc R . .
H6B H 0.1861 0.6465 0.5943 0.060 Uiso 1 1 calc R . .
H6C H 0.1711 0.7195 0.5866 0.060 Uiso 1 1 calc R . .
C7 C -0.110(3) 0.7496(10) 0.7359(12) 0.038(4) Uani 1 1 d U . .
H7A H -0.1544 0.7844 0.7676 0.046 Uiso 1 1 calc R . .
H7B H -0.1475 0.7573 0.6803 0.046 Uiso 1 1 calc R . .
C8 C -0.203(3) 0.6917(9) 0.7633(12) 0.036(4) Uani 1 1 d U . .
H8A H -0.1456 0.6561 0.7387 0.054 Uiso 1 1 calc R . .
H8B H -0.3335 0.6931 0.7483 0.054 Uiso 1 1 calc R . .
H8C H -0.1895 0.6884 0.8208 0.054 Uiso 1 1 calc R . .
N2 N 0.5000 1.0000 0.5000 0.026(2) Uani 1 2 d SD . .
N3 N 0.5000 0.5000 0.5000 0.041(3) Uani 1 2 d SD . .
C9A C 0.445(5) 0.9403(13) 0.543(2) 0.034(3) Uani 0.50(2) 1 d PDU . 1
H9AA H 0.4709 0.9424 0.5998 0.041 Uiso 0.50(2) 1 d PR . 1
H9AB H 0.5031 0.9038 0.5208 0.041 Uiso 0.50(2) 1 d PR . 1
C10A C 0.174(6) 0.946(2) 0.520(2) 0.034(3) Uani 0.50(2) 1 d PU . 1
H10A H 0.1485 0.9813 0.4861 0.051 Uiso 0.50(2) 1 calc PR . 1
H10B H 0.1091 0.9505 0.5696 0.051 Uiso 0.50(2) 1 calc PR . 1
H10C H 0.1322 0.9084 0.4932 0.051 Uiso 0.50(2) 1 calc PR . 1
C11A C 0.455(6) 0.9935(16) 0.4108(12) 0.036(2) Uani 0.50(2) 1 d PDU . 1
H11A H 0.5248 1.0240 0.3813 0.043 Uiso 0.50(2) 1 d PR . 1
H11B H 0.3238 1.0011 0.4011 0.043 Uiso 0.50(2) 1 d PR . 1
C12A C 0.507(7) 0.9264(16) 0.379(2) 0.037(3) Uani 0.50(2) 1 d PDU . 1
H12A H 0.6295 0.9149 0.3990 0.055 Uiso 0.50(2) 1 calc PR . 1
H12B H 0.5064 0.9267 0.3211 0.055 Uiso 0.50(2) 1 calc PR . 1
H12C H 0.4167 0.8965 0.3971 0.055 Uiso 0.50(2) 1 calc PR . 1
C13A C 0.443(4) 0.5566(10) 0.5483(15) 0.023(2) Uani 0.514(18) 1 d PDU . 1
H13A H 0.3109 0.5639 0.5406 0.027 Uiso 0.514(18) 1 d PR . 1
H13B H 0.5088 0.5928 0.5295 0.027 Uiso 0.514(18) 1 d PR . 1
C14A C 0.489(5) 0.5451(16) 0.6406(17) 0.024(3) Uani 0.514(18) 1 d PDU . 1
H14A H 0.3877 0.5226 0.6642 0.035 Uiso 0.514(18) 1 calc PR . 1
H14B H 0.5051 0.5847 0.6674 0.035 Uiso 0.514(18) 1 calc PR . 1
H14C H 0.6024 0.5211 0.6463 0.035 Uiso 0.514(18) 1 calc PR . 1
C15A C 0.715(2) 0.4987(12) 0.507(2) 0.024(3) Uani 0.514(18) 1 d PDU . 1
H15A H 0.7472 0.4685 0.4668 0.029 Uiso 0.514(18) 1 d PR . 1
H15D H 0.7585 0.4823 0.5577 0.029 Uiso 0.514(18) 1 d PR . 1
C16A C 0.834(5) 0.5565(14) 0.480(2) 0.027(3) Uani 0.514(18) 1 d PDU . 1
H177 H 0.7919 0.5697 0.4272 0.040 Uiso 0.514(18) 1 calc PR . 1
H178 H 0.9638 0.5449 0.4784 0.040 Uiso 0.514(18) 1 calc PR . 1
H179 H 0.8187 0.5902 0.5172 0.040 Uiso 0.514(18) 1 calc PR . 1
C9B C 0.264(6) 1.0028(18) 0.486(2) 0.034(3) Uani 0.50(2) 1 d PU . 2
H9BA H 0.2139 1.0051 0.4324 0.041 Uiso 0.50(2) 1 d PR . 2
H9BB H 0.2172 1.0374 0.5169 0.041 Uiso 0.50(2) 1 d PR . 2
C10B C 0.226(5) 0.932(2) 0.540(2) 0.034(3) Uani 0.50(2) 1 d PDU . 2
H10D H 0.2647 0.8976 0.5076 0.051 Uiso 0.50(2) 1 calc PR . 2
H10E H 0.0946 0.9285 0.5506 0.051 Uiso 0.50(2) 1 calc PR . 2
H10F H 0.2967 0.9331 0.5893 0.051 Uiso 0.50(2) 1 calc PR . 2
C11B C 0.577(5) 0.9408(12) 0.4634(18) 0.036(2) Uani 0.50(2) 1 d PDU . 2
H11C H 0.5224 0.9051 0.4892 0.043 Uiso 0.50(2) 1 d PR . 2
H11D H 0.7098 0.9392 0.4725 0.043 Uiso 0.50(2) 1 d PR . 2
C12B C 0.533(7) 0.939(2) 0.3699(19) 0.037(3) Uani 0.50(2) 1 d PDU . 2
H12D H 0.4034 0.9275 0.3606 0.055 Uiso 0.50(2) 1 calc PR . 2
H12E H 0.6115 0.9081 0.3454 0.055 Uiso 0.50(2) 1 calc PR . 2
H12F H 0.5559 0.9790 0.3469 0.055 Uiso 0.50(2) 1 calc PR . 2
C13B C 0.545(5) 0.4938(13) 0.5890(11) 0.023(2) Uani 0.486(18) 1 d PDU . 2
H13C H 0.6691 0.4778 0.5978 0.027 Uiso 0.486(18) 1 d PR . 2
H13D H 0.4576 0.4650 0.6122 0.027 Uiso 0.486(18) 1 d PR . 2
C14B C 0.521(6) 0.5589(14) 0.633(2) 0.024(3) Uani 0.486(18) 1 d PDU . 2
H14D H 0.6023 0.5892 0.6089 0.035 Uiso 0.486(18) 1 calc PR . 2
H14E H 0.5530 0.5545 0.6887 0.035 Uiso 0.486(18) 1 calc PR . 2
H14F H 0.3932 0.5727 0.6266 0.035 Uiso 0.486(18) 1 calc PR . 2
C15B C 0.544(4) 0.5632(15) 0.461(2) 0.024(3) Uani 0.486(18) 1 d PDU . 2
H15B H 0.4824 0.5959 0.4899 0.029 Uiso 0.486(18) 1 d PR . 2
H15C H 0.4979 0.5636 0.4064 0.029 Uiso 0.486(18) 1 d PR . 2
C16B C 0.763(4) 0.5743(18) 0.468(2) 0.027(3) Uani 0.486(18) 1 d PDU . 2
H16A H 0.8061 0.5644 0.5218 0.040 Uiso 0.486(18) 1 calc PR . 2
H16B H 0.7900 0.6173 0.4567 0.040 Uiso 0.486(18) 1 calc PR . 2
H16C H 0.8246 0.5478 0.4305 0.040 Uiso 0.486(18) 1 calc PR . 2

loop_
_atom_site_aniso_label
_atom_site_aniso_U_11
_atom_site_aniso_U_22
_atom_site_aniso_U_33
_atom_site_aniso_U_23
_atom_site_aniso_U_13
_atom_site_aniso_U_12
Re1 0.0266(3) 0.0245(3) 0.0250(3) 0.0051(2) -0.0011(2) -0.0003(2)
Re2 0.0294(3) 0.0237(3) 0.0373(4) -0.0029(3) -0.0044(3) 0.0008(3)
S1 0.032(3) 0.040(3) 0.066(4) 0.004(3) -0.004(2) 0.006(2)
S2 0.036(3) 0.042(3) 0.059(4) 0.008(2) -0.011(2) -0.008(2)
O1 0.031(5) 0.039(5) 0.067(7) 0.009(5) -0.001(5) 0.000(4)
O2 0.056(10) 0.035(7) 0.038(8) 0.007(6) -0.007(7) 0.014(7)
O3 0.066(11) 0.038(8) 0.047(9) -0.011(7) -0.017(8) 0.003(8)
O4 0.037(8) 0.031(7) 0.064(10) 0.014(7) -0.006(7) -0.001(6)
O5 0.031(5) 0.039(5) 0.067(7) 0.009(5) -0.001(5) 0.000(4)
O6 0.042(9) 0.062(10) 0.048(9) -0.018(8) -0.001(7) 0.004(8)
N1 0.031(6) 0.021(5) 0.026(5) 0.008(4) -0.010(4) -0.006(5)
C1 0.032(7) 0.040(8) 0.045(8) 0.001(7) -0.008(7) 0.001(7)
C2 0.035(7) 0.043(8) 0.045(8) 0.001(6) 0.002(6) 0.003(6)
C3 0.040(9) 0.015(7) 0.058(10) 0.000(7) -0.010(8) 0.001(7)
C4 0.039(9) 0.022(7) 0.059(10) 0.002(7) -0.013(8) -0.001(7)
C5 0.032(8) 0.019(7) 0.060(11) -0.010(7) -0.018(8) 0.004(6)
C6 0.033(8) 0.023(7) 0.064(11) -0.008(7) -0.013(8) 0.001(6)
C7 0.036(8) 0.039(8) 0.039(8) 0.000(7) -0.018(7) 0.001(8)
C8 0.037(8) 0.042(9) 0.029(8) 0.006(7) -0.016(7) 0.002(7)
N2 0.031(6) 0.021(5) 0.026(5) 0.008(4) -0.010(4) -0.006(5)
N3 0.035(7) 0.043(8) 0.045(8) 0.001(6) 0.002(6) 0.003(6)
C9A 0.036(5) 0.042(5) 0.025(5) 0.013(5) -0.002(5) -0.003(5)
C10A 0.035(6) 0.042(6) 0.025(6) 0.014(6) 0.002(6) -0.005(6)
C11A 0.038(4) 0.042(4) 0.028(4) 0.012(4) -0.003(4) -0.003(4)
C12A 0.039(5) 0.042(5) 0.029(5) 0.011(5) -0.001(5) -0.003(5)
C13A 0.021(4) 0.019(4) 0.029(4) -0.004(4) 0.005(4) -0.002(3)
C14A 0.021(5) 0.020(5) 0.030(5) -0.005(5) 0.005(5) -0.004(5)
C15A 0.021(5) 0.020(5) 0.031(5) 0.000(5) 0.004(5) -0.002(5)
C16A 0.022(6) 0.023(6) 0.036(6) 0.003(6) 0.006(6) -0.003(5)
C9B 0.036(5) 0.042(5) 0.025(5) 0.013(5) -0.002(5) -0.003(5)
C10B 0.035(6) 0.042(6) 0.025(6) 0.014(6) 0.002(6) -0.005(6)
C11B 0.038(4) 0.042(4) 0.028(4) 0.012(4) -0.003(4) -0.003(4)
C12B 0.039(5) 0.042(5) 0.029(5) 0.011(5) -0.001(5) -0.003(5)
C13B 0.021(4) 0.019(4) 0.029(4) -0.004(4) 0.005(4) -0.002(3)
C14B 0.021(5) 0.020(5) 0.030(5) -0.005(5) 0.005(5) -0.004(5)
C15B 0.021(5) 0.020(5) 0.031(5) 0.000(5) 0.004(5) -0.002(5)
C16B 0.022(6) 0.023(6) 0.036(6) 0.003(6) 0.006(6) -0.003(5)

loop_
_atom_type_symbol
_atom_type_description
_atom_type_scat_dispersion_real
_atom_type_scat_dispersion_imag
_atom_type_scat_source
C C 0.0033 0.0016 'International Tables Vol C Tables 4.2.6.8 and 6.1.1.4'
H H 0.0000 0.0000 'International Tables Vol C Tables 4.2.6.8 and 6.1.1.4'
N N 0.0061 0.0033 'International Tables Vol C Tables 4.2.6.8 and 6.1.1.4'
O O 0.0106 0.0060 'International Tables Vol C Tables 4.2.6.8 and 6.1.1.4'
S S 0.1246 0.1234 'International Tables Vol C Tables 4.2.6.8 and 6.1.1.4'
Re Re -1.0185 7.2310 'International Tables Vol C Tables 4.2.6.8 and 6.1.1.4'

loop_
_geom_angle_atom_site_label_1
_geom_angle_atom_site_label_2
_geom_angle_atom_site_label_3
_geom_angle
_geom_angle_site_symmetry_1
_geom_angle_site_symmetry_3
_geom_angle_publ_flag
O1 Re1 O2 107.9(8) . . ?
O1 Re1 O3 110.1(8) . . ?
O2 Re1 O3 108.7(7) . . ?
O1 Re1 S1 111.1(5) . . ?
O2 Re1 S1 108.9(5) . . ?
O3 Re1 S1 110.0(6) . . ?
O6 Re2 O4 110.9(8) . . ?
O6 Re2 O5 108.2(8) . . ?
O4 Re2 O5 110.6(7) . . ?
O6 Re2 S2 109.9(6) . . ?
O4 Re2 S2 108.8(5) . . ?
O5 Re2 S2 108.3(5) . . ?
C3 N1 C5 114.4(15) . . ?
C3 N1 C7 108.1(15) . . ?
C5 N1 C7 110.2(15) . . ?
C3 N1 C1 108.7(15) . . ?
C5 N1 C1 107.5(14) . . ?
C7 N1 C1 107.8(13) . . ?
C2 C1 N1 115.5(17) . . ?
C2 C1 H1A 108.4 . . ?
N1 C1 H1A 108.4 . . ?
C2 C1 H1B 108.4 . . ?
N1 C1 H1B 108.4 . . ?
H1A C1 H1B 107.4 . . ?
C1 C2 H2A 109.5 . . ?
C1 C2 H2B 109.5 . . ?
H2A C2 H2B 109.5 . . ?
C1 C2 H2C 109.5 . . ?
H2A C2 H2C 109.5 . . ?
H2B C2 H2C 109.5 . . ?
N1 C3 C4 116.7(15) . . ?
N1 C3 H3A 108.1 . . ?
C4 C3 H3A 108.1 . . ?
N1 C3 H3B 108.1 . . ?
C4 C3 H3B 108.1 . . ?
H3A C3 H3B 107.3 . . ?
C3 C4 H4A 109.5 . . ?
C3 C4 H4B 109.5 . . ?
H4A C4 H4B 109.5 . . ?
C3 C4 H4C 109.5 . . ?
H4A C4 H4C 109.5 . . ?
H4B C4 H4C 109.5 . . ?
N1 C5 C6 114.1(15) . . ?
N1 C5 H5A 108.7 . . ?
C6 C5 H5A 108.7 . . ?
N1 C5 H5B 108.7 . . ?
C6 C5 H5B 108.7 . . ?
H5A C5 H5B 107.6 . . ?
C5 C6 H6A 109.5 . . ?
C5 C6 H6B 109.5 . . ?
H6A C6 H6B 109.5 . . ?
C5 C6 H6C 109.5 . . ?
H6A C6 H6C 109.5 . . ?
H6B C6 H6C 109.5 . . ?
C8 C7 N1 114.6(17) . . ?
C8 C7 H7A 108.6 . . ?
N1 C7 H7A 108.6 . . ?
C8 C7 H7B 108.6 . . ?
N1 C7 H7B 108.6 . . ?
H7A C7 H7B 107.6 . . ?
C7 C8 H8A 109.5 . . ?
C7 C8 H8B 109.5 . . ?
H8A C8 H8B 109.5 . . ?
C7 C8 H8C 109.5 . . ?
H8A C8 H8C 109.5 . . ?
H8B C8 H8C 109.5 . . ?
C11B N2 C11B 180(2) . 3_676 ?
C11B N2 C11A 66.4(18) . . ?
C11B N2 C11A 113.6(18) 3_676 . ?
C11B N2 C11A 113.6(18) . 3_676 ?
C11B N2 C11A 66.4(18) 3_676 3_676 ?
C11A N2 C11A 180.00(2) . 3_676 ?
C11B N2 C9A 65(2) . . ?
C11B N2 C9A 115(2) 3_676 . ?
C11A N2 C9A 109(2) . . ?
C11A N2 C9A 71(2) 3_676 . ?
C11B N2 C9A 115(2) . 3_676 ?
C11B N2 C9A 65(2) 3_676 3_676 ?
C11A N2 C9A 71(2) . 3_676 ?
C11A N2 C9A 109(2) 3_676 3_676 ?
C9A N2 C9A 180.0(12) . 3_676 ?
C11B N2 C9B 110(2) . . ?
C11B N2 C9B 70(2) 3_676 . ?
C11A N2 C9B 72(2) . . ?
C11A N2 C9B 108(2) 3_676 . ?
C9A N2 C9B 80.0(17) . . ?
C9A N2 C9B 100.0(17) 3_676 . ?
C11B N2 C9B 70(2) . 3_676 ?
C11B N2 C9B 110(2) 3_676 3_676 ?
C11A N2 C9B 108(2) . 3_676 ?
C11A N2 C9B 72(2) 3_676 3_676 ?
C9A N2 C9B 100.0(17) . 3_676 ?
C9A N2 C9B 80.0(17) 3_676 3_676 ?
C9B N2 C9B 180.000(4) . 3_676 ?
C13A N3 C13A 180.0(16) 3_666 . ?
C13A N3 C13B 66.7(15) 3_666 3_666 ?
C13A N3 C13B 113.3(15) . 3_666 ?
C13A N3 C13B 113.3(15) 3_666 . ?
C13A N3 C13B 66.7(15) . . ?
C13B N3 C13B 180.000(13) 3_666 . ?
C13A N3 C15B 65.2(17) 3_666 3_666 ?
C13A N3 C15B 114.8(17) . 3_666 ?
C13B N3 C15B 116.7(17) 3_666 3_666 ?
C13B N3 C15B 63.3(17) . 3_666 ?
C13A N3 C15B 114.8(17) 3_666 . ?
C13A N3 C15B 65.2(17) . . ?
C13B N3 C15B 63.3(17) 3_666 . ?
C13B N3 C15B 116.7(17) . . ?
C15B N3 C15B 180.0(12) 3_666 . ?
C13A N3 C15A 104.8(17) 3_666 3_666 ?
C13A N3 C15A 75.2(17) . 3_666 ?
C13B N3 C15A 74.9(18) 3_666 3_666 ?
C13B N3 C15A 105.1(18) . 3_666 ?
C15B N3 C15A 80.4(15) 3_666 3_666 ?
C15B N3 C15A 99.6(15) . 3_666 ?
C13A N3 C15A 75.2(17) 3_666 . ?
C13A N3 C15A 104.8(17) . . ?
C13B N3 C15A 105.1(18) 3_666 . ?
C13B N3 C15A 74.9(18) . . ?
C15B N3 C15A 99.6(15) 3_666 . ?
C15B N3 C15A 80.4(15) . . ?
C15A N3 C15A 180.000(2) 3_666 . ?
N2 C9A C11A 54.7(11) . 3_676 ?
N2 C9A C10A 97.0(17) . . ?
C11A C9A C10A 115(3) 3_676 . ?
N2 C9A H9AA 112.2 . . ?
C11A C9A H9AA 57.5 3_676 . ?
C10A C9A H9AA 110.5 . . ?
N2 C9A H9AB 112.7 . . ?
C11A C9A H9AB 130.6 3_676 . ?
C10A C9A H9AB 113.9 . . ?
H9AA C9A H9AB 110.0 . . ?
N2 C9A H11C 92.6 . . ?
C11A C9A H11C 126.5 3_676 . ?
C10A C9A H11C 109.4 . . ?
H9AA C9A H11C 129.1 . . ?
H9AB C9A H11C 22.2 . . ?
N2 C11A C12A 111(2) . . ?
N2 C11A C9A 54.7(11) . 3_676 ?
C12A C11A C9A 142(3) . 3_676 ?
N2 C11A H11A 109.7 . . ?
C12A C11A H11A 108.4 . . ?
C9A C11A H11A 57.8 3_676 . ?
N2 C11A H11B 109.3 . . ?
C12A C11A H11B 109.4 . . ?
C9A C11A H11B 108.7 3_676 . ?
H11A C11A H11B 108.4 . . ?
N3 C13A C14A 110(2) . . ?
N3 C13A C15A 52.9(10) . 3_666 ?
C14A C13A C15A 119(2) . 3_666 ?
N3 C13A H13A 109.5 . . ?
C14A C13A H13A 109.6 . . ?
C15A C13A H13A 57.1 3_666 . ?
N3 C13A H13B 109.3 . . ?
C14A C13A H13B 110.4 . . ?
C15A C13A H13B 130.2 3_666 . ?
H13A C13A H13B 108.2 . . ?
N3 C13A H15B 93.1 . . ?
C14A C13A H15B 140.3 . . ?
C15A C13A H15B 100.3 3_666 . ?
H13A C13A H15B 91.4 . . ?
H13B C13A H15B 30.0 . . ?
N3 C15A C16A 121(2) . . ?
N3 C15A C13A 51.9(9) . 3_666 ?
C16A C15A C13A 133(3) . 3_666 ?
N3 C15A H15A 102.6 . . ?
C16A C15A H15A 100.8 . . ?
C13A C15A H15A 51.9 3_666 . ?
N3 C15A H15D 112.1 . . ?
C16A C15A H15D 111.9 . . ?
C13A C15A H15D 112.5 3_666 . ?
H15A C15A H15D 106.6 . . ?
N2 C9B C11B 50.4(14) . 3_676 ?
N2 C9B C10B 94(2) . . ?
C11B C9B C10B 115(3) 3_676 . ?
N2 C9B H11B 79.5 . . ?
C11B C9B H11B 105.0 3_676 . ?
C10B C9B H11B 120.3 . . ?
N2 C9B H9BA 118.1 . . ?
C11B C9B H9BA 127.0 3_676 . ?
C10B C9B H9BA 116.9 . . ?
H11B C9B H9BA 38.7 . . ?
N2 C9B H9BB 108.2 . . ?
C11B C9B H9BB 58.4 3_676 . ?
C10B C9B H9BB 109.4 . . ?
H11B C9B H9BB 129.2 . . ?
H9BA C9B H9BB 109.3 . . ?
C9B C10B H10D 109.5 . . ?
C9B C10B H10E 109.4 . . ?
H10D C10B H10E 109.5 . . ?
C9B C10B H10F 109.5 . . ?
H10D C10B H10F 109.5 . . ?
H10E C10B H10F 109.5 . . ?
N2 C11B C12B 111(3) . . ?
N2 C11B C9B 59.7(17) . 3_676 ?
C12B C11B C9B 125(3) . 3_676 ?
N2 C11B H9AB 93.2 . . ?
C12B C11B H9AB 127.3 . . ?
C9B C11B H9AB 107.9 3_676 . ?
N2 C11B H11C 109.3 . . ?
C12B C11B H11C 110.1 . . ?
C9B C11B H11C 124.5 3_676 . ?
H9AB C11B H11C 19.1 . . ?
N2 C11B H11D 109.4 . . ?
C12B C11B H11D 109.1 . . ?
C9B C11B H11D 49.7 3_676 . ?
H9AB C11B H11D 105.4 . . ?
H11C C11B H11D 108.0 . . ?
C11B C12B H12D 109.5 . . ?
C11B C12B H12E 109.5 . . ?
H12D C12B H12E 109.5 . . ?
C11B C12B H12F 109.5 . . ?
H12D C12B H12F 109.5 . . ?
H12E C12B H12F 109.5 . . ?
N3 C13B C14B 110(2) . . ?
N3 C13B C15B 59.0(15) . 3_666 ?
C14B C13B C15B 150(3) . 3_666 ?
N3 C13B H13C 110.6 . . ?
C14B C13B H13C 110.6 . . ?
C15B C13B H13C 99.3 3_666 . ?
N3 C13B H13D 109.1 . . ?
C14B C13B H13D 107.6 . . ?
C15B C13B H13D 58.0 3_666 . ?
H13C C13B H13D 108.4 . . ?
C13B C14B H14D 109.4 . . ?
C13B C14B H14E 109.5 . . ?
H14D C14B H14E 109.5 . . ?
C13B C14B H14F 109.5 . . ?
H14D C14B H14F 109.5 . . ?
H14E C14B H14F 109.5 . . ?
N3 C15B C16B 108(2) . . ?
N3 C15B C13B 57.7(14) . 3_666 ?
C16B C15B C13B 122(3) . 3_666 ?
N3 C15B H13B 90.7 . . ?
C16B C15B H13B 94.1 . . ?
C13B C15B H13B 136.7 3_666 . ?
N3 C15B H15B 109.3 . . ?
C16B C15B H15B 108.5 . . ?
C13B C15B H15B 129.4 3_666 . ?
H13B C15B H15B 29.5 . . ?
N3 C15B H15C 109.7 . . ?
C16B C15B H15C 112.7 . . ?
C13B C15B H15C 52.4 3_666 . ?
H13B C15B H15C 137.6 . . ?
H15B C15B H15C 108.4 . . ?
C15B C16B H16A 109.5 . . ?
C15B C16B H16B 109.5 . . ?
H16A C16B H16B 109.5 . . ?
C15B C16B H16C 109.5 . . ?
H16A C16B H16C 109.5 . . ?
H16B C16B H16C 109.5 . . ?

loop_
_geom_bond_atom_site_label_1
_geom_bond_atom_site_label_2
_geom_bond_distance
_geom_bond_site_symmetry_2
_geom_bond_publ_flag
Re1 O1 1.688(15) . ?
Re1 O2 1.715(14) . ?
Re1 O3 1.757(14) . ?
Re1 S1 2.128(5) . ?
Re2 O6 1.728(15) . ?
Re2 O4 1.729(14) . ?
Re2 O5 1.737(14) . ?
Re2 S2 2.143(5) . ?
N1 C3 1.46(2) . ?
N1 C5 1.48(2) . ?
N1 C7 1.53(2) . ?
N1 C1 1.57(2) . ?
C1 C2 1.50(3) . ?
C1 H1A 0.9700 . ?
C1 H1B 0.9700 . ?
C2 H2A 0.9600 . ?
C2 H2B 0.9600 . ?
C2 H2C 0.9600 . ?
C3 C4 1.52(3) . ?
C3 H3A 0.9700 . ?
C3 H3B 0.9700 . ?
C4 H4A 0.9600 . ?
C4 H4B 0.9600 . ?
C4 H4C 0.9600 . ?
C5 C6 1.54(3) . ?
C5 H5A 0.9700 . ?
C5 H5B 0.9700 . ?
C6 H6A 0.9600 . ?
C6 H6B 0.9600 . ?
C6 H6C 0.9600 . ?
C7 C8 1.48(3) . ?
C7 H7A 0.9700 . ?
C7 H7B 0.9700 . ?
C8 H8A 0.9600 . ?
C8 H8B 0.9600 . ?
C8 H8C 0.9600 . ?
N2 C11B 1.512(19) . ?
N2 C11B 1.512(19) 3_676 ?
N2 C11A 1.517(18) . ?
N2 C11A 1.517(18) 3_676 ?
N2 C9A 1.518(18) . ?
N2 C9A 1.518(18) 3_676 ?
N2 C9B 1.70(4) . ?
N2 C9B 1.70(4) 3_676 ?
N3 C13A 1.513(17) 3_666 ?
N3 C13A 1.513(17) . ?
N3 C13B 1.512(18) 3_666 ?
N3 C13B 1.512(18) . ?
N3 C15B 1.53(3) 3_666 ?
N3 C15B 1.53(3) . ?
N3 C15A 1.533(18) 3_666 ?
N3 C15A 1.533(18) . ?
C9A C11A 1.75(5) 3_676 ?
C9A C10A 1.97(5) . ?
C9A H9AA 0.9601 . ?
C9A H9AB 0.9599 . ?
C9A H11C 1.2989 . ?
C10A H10A 0.9600 . ?
C10A H10B 0.9600 . ?
C10A H10C 0.9600 . ?
C11A C12A 1.58(2) . ?
C11A C9A 1.75(5) 3_676 ?
C11A H11A 0.9600 . ?
C11A H11B 0.9600 . ?
C12A H12A 0.9600 . ?
C12A H12B 0.9600 . ?
C12A H12C 0.9600 . ?
C13A C14A 1.58(2) . ?
C13A C15A 1.86(4) 3_666 ?
C13A H13A 0.9600 . ?
C13A H13B 0.9601 . ?
C13A H15B 1.3192 . ?
C14A H14A 0.9600 . ?
C14A H14B 0.9600 . ?
C14A H14C 0.9600 . ?
C15A C16A 1.57(2) . ?
C15A C13A 1.86(4) 3_666 ?
C15A H15A 0.9600 . ?
C15A H15D 0.9600 . ?
C16A H177 0.9600 . ?
C16A H178 0.9600 . ?
C16A H179 0.9600 . ?
C9B C11B 1.84(5) 3_676 ?
C9B C10B 1.77(5) . ?
C9B H11B 1.4933 . ?
C9B H9BA 0.9600 . ?
C9B H9BB 0.9600 . ?
C10B H10D 0.9600 . ?
C10B H10E 0.9600 . ?
C10B H10F 0.9600 . ?
C11B C12B 1.58(2) . ?
C11B C9B 1.84(5) 3_676 ?
C11B H9AB 1.3546 . ?
C11B H11C 0.9600 . ?
C11B H11D 0.9600 . ?
C12B H12D 0.9600 . ?
C12B H12E 0.9600 . ?
C12B H12F 0.9600 . ?
C13B C14B 1.58(2) . ?
C13B C15B 1.60(4) 3_666 ?
C13B H13C 0.9600 . ?
C13B H13D 0.9599 . ?
C14B H14D 0.9600 . ?
C14B H14E 0.9600 . ?
C14B H14F 0.9600 . ?
C15B C16B 1.58(2) . ?
C15B C13B 1.60(4) 3_666 ?
C15B H13B 1.3297 . ?
C15B H15B 0.9599 . ?
C15B H15C 0.9599 . ?
C16B H16A 0.9600 . ?
C16B H16B 0.9600 . ?
C16B H16C 0.9600 . ?

loop_
_geom_torsion_atom_site_label_1
_geom_torsion_atom_site_label_2
_geom_torsion_atom_site_label_3
_geom_torsion_atom_site_label_4
_geom_torsion
_geom_torsion_site_symmetry_1
_geom_torsion_site_symmetry_2
_geom_torsion_site_symmetry_3
_geom_torsion_site_symmetry_4
_geom_torsion_publ_flag
C3 N1 C1 C2 51(2) . . . . ?
C5 N1 C1 C2 174.9(17) . . . . ?
C7 N1 C1 C2 -66(2) . . . . ?
C5 N1 C3 C4 -60(2) . . . . ?
C7 N1 C3 C4 177.1(17) . . . . ?
C1 N1 C3 C4 60(2) . . . . ?
C3 N1 C5 C6 -60(2) . . . . ?
C7 N1 C5 C6 62(2) . . . . ?
C1 N1 C5 C6 178.7(16) . . . . ?
C3 N1 C7 C8 175.2(17) . . . . ?
C5 N1 C7 C8 50(2) . . . . ?
C1 N1 C7 C8 -67(2) . . . . ?
C11B N2 C9A C11A 129(2) . . . 3_676 ?
C11B N2 C9A C11A -51(2) 3_676 . . 3_676 ?
C11A N2 C9A C11A 180.00(3) . . . 3_676 ?
C9A N2 C9A C11A 72(100) 3_676 . . 3_676 ?
C9B N2 C9A C11A -113(2) . . . 3_676 ?
C9B N2 C9A C11A 67(2) 3_676 . . 3_676 ?
C11B N2 C9A C10A -115(3) . . . . ?
C11B N2 C9A C10A 65(3) 3_676 . . . ?
C11A N2 C9A C10A -64(3) . . . . ?
C11A N2 C9A C10A 116(3) 3_676 . . . ?
C9A N2 C9A C10A -172(100) 3_676 . . . ?
C9B N2 C9A C10A 2(2) . . . . ?
C9B N2 C9A C10A -178(2) 3_676 . . . ?
C11B N2 C11A C12A 10(3) . . . . ?
C11B N2 C11A C12A -170(3) 3_676 . . . ?
C11A N2 C11A C12A 0(100) 3_676 . . . ?
C9A N2 C11A C12A -41(4) . . . . ?
C9A N2 C11A C12A 139(4) 3_676 . . . ?
C9B N2 C11A C12A -113(3) . . . . ?
C9B N2 C11A C12A 67(3) 3_676 . . . ?
C11B N2 C11A C9A -129(3) . . . 3_676 ?
C11B N2 C11A C9A 51(3) 3_676 . . 3_676 ?
C11A N2 C11A C9A 0(100) 3_676 . . 3_676 ?
C9A N2 C11A C9A 180.00(3) . . . 3_676 ?
C9B N2 C11A C9A 108(2) . . . 3_676 ?
C9B N2 C11A C9A -72(2) 3_676 . . 3_676 ?
C13A N3 C13A C14A 94(100) 3_666 . . . ?
C13B N3 C13A C14A 178(2) 3_666 . . . ?
C13B N3 C13A C14A -2(2) . . . . ?
C15B N3 C13A C14A 41(3) 3_666 . . . ?
C15B N3 C13A C14A -139(3) . . . . ?
C15A N3 C13A C14A 112(3) 3_666 . . . ?
C15A N3 C13A C14A -68(3) . . . . ?
C13A N3 C13A C15A -18(100) 3_666 . . 3_666 ?
C13B N3 C13A C15A 65.9(19) 3_666 . . 3_666 ?
C13B N3 C13A C15A -114.1(19) . . . 3_666 ?
C15B N3 C13A C15A -71.8(18) 3_666 . . 3_666 ?
C15B N3 C13A C15A 108.2(18) . . . 3_666 ?
C15A N3 C13A C15A 180.000(5) . . . 3_666 ?
C13A N3 C15A C16A 123(3) 3_666 . . . ?
C13A N3 C15A C16A -57(3) . . . . ?
C13B N3 C15A C16A 63(3) 3_666 . . . ?
C13B N3 C15A C16A -117(3) . . . . ?
C15B N3 C15A C16A -176(3) 3_666 . . . ?
C15B N3 C15A C16A 4(3) . . . . ?
C15A N3 C15A C16A 153(100) 3_666 . . . ?
C13A N3 C15A C13A 180.000(5) . . . 3_666 ?
C13B N3 C15A C13A -60.3(16) 3_666 . . 3_666 ?
C13B N3 C15A C13A 119.7(16) . . . 3_666 ?
C15B N3 C15A C13A 61.0(18) 3_666 . . 3_666 ?
C15B N3 C15A C13A -119.0(18) . . . 3_666 ?
C15A N3 C15A C13A 30(100) 3_666 . . 3_666 ?
C11B N2 C9B C11B 180.000(9) . . . 3_676 ?
C11A N2 C9B C11B -125(2) . . . 3_676 ?
C11A N2 C9B C11B 55(2) 3_676 . . 3_676 ?
C9A N2 C9B C11B 121(2) . . . 3_676 ?
C9A N2 C9B C11B -59(2) 3_676 . . 3_676 ?
C9B N2 C9B C11B 154(100) 3_676 . . 3_676 ?
C11B N2 C9B C10B 60(3) . . . . ?
C11B N2 C9B C10B -120(3) 3_676 . . . ?
C11A N2 C9B C10B 115(3) . . . . ?
C11A N2 C9B C10B -65(3) 3_676 . . . ?
C9A N2 C9B C10B 1(2) . . . . ?
C9A N2 C9B C10B -179(2) 3_676 . . . ?
C9B N2 C9B C10B 34(100) 3_676 . . . ?
C11B N2 C11B C12B -161(100) 3_676 . . . ?
C11A N2 C11B C12B 3(3) . . . . ?
C11A N2 C11B C12B -177(3) 3_676 . . . ?
C9A N2 C11B C12B 129(4) . . . . ?
C9A N2 C11B C12B -51(4) 3_676 . . . ?
C9B N2 C11B C12B 61(3) . . . . ?
C9B N2 C11B C12B -119(3) 3_676 . . . ?
C11B N2 C11B C9B -42(100) 3_676 . . 3_676 ?
C11A N2 C11B C9B 122(2) . . . 3_676 ?
C11A N2 C11B C9B -58(2) 3_676 . . 3_676 ?
C9A N2 C11B C9B -112(2) . . . 3_676 ?
C9A N2 C11B C9B 68(2) 3_676 . . 3_676 ?
C9B N2 C11B C9B 180.000(10) . . . 3_676 ?
C13A N3 C13B C14B 168(2) 3_666 . . . ?
C13A N3 C13B C14B -12(2) . . . . ?
C13B N3 C13B C14B 158(100) 3_666 . . . ?
C15B N3 C13B C14B -149(3) 3_666 . . . ?
C15B N3 C13B C14B 31(3) . . . . ?
C15A N3 C13B C14B -78(3) 3_666 . . . ?
C15A N3 C13B C14B 102(3) . . . . ?
C13A N3 C13B C15B -43(2) 3_666 . . 3_666 ?
C13A N3 C13B C15B 137(2) . . . 3_666 ?
C13B N3 C13B C15B -53(100) 3_666 . . 3_666 ?
C15B N3 C13B C15B 180.000(12) . . . 3_666 ?
C15A N3 C13B C15B 70.7(17) 3_666 . . 3_666 ?
C15A N3 C13B C15B -109.3(17) . . . 3_666 ?
C13A N3 C15B C16B -73(3) 3_666 . . . ?
C13A N3 C15B C16B 107(3) . . . . ?
C13B N3 C15B C16B -117(3) 3_666 . . . ?
C13B N3 C15B C16B 63(3) . . . . ?
C15B N3 C15B C16B -21(100) 3_666 . . . ?
C15A N3 C15B C16B 175(3) 3_666 . . . ?
C15A N3 C15B C16B -5(3) . . . . ?
C13A N3 C15B C13B 44(2) 3_666 . . 3_666 ?
C13A N3 C15B C13B -136(2) . . . 3_666 ?
C13B N3 C15B C13B 180.000(14) . . . 3_666 ?
C15B N3 C15B C13B 96(100) 3_666 . . 3_666 ?
C15A N3 C15B C13B -68(2) 3_666 . . 3_666 ?
C15A N3 C15B C13B 112(2) . . . 3_666 ?
